data_4349725
loop_
_publ_author_name
'Zhang, Jun'
'Su, Rui'
'Wang, Xiancheng'
'Li, Wenmin'
'Zhao, Jianfa'
'Deng, Zheng'
'Zhang, Sijia'
'Feng, Shaomin'
'Liu, Qingqing'
'Zhao, Huaizhou'
'Guan, Pengfei'
'Jin, Changqing'

_publ_section_title
;
 Synthesis, crystal structures, and electronic properties of one
 dimensional Ba9Sn3(Te1&#x2212;xSex)15 (x = 0--1)
;
_journal_issue 8
_journal_name_full 'Inorganic Chemistry Frontiers'
_journal_page_first 1337
_journal_paper_doi 10.1039/C7QI00219J
_journal_volume 4
_journal_year 2017
_chemical_absolute_configuration rmad
_chemical_formula_moiety '0.5(Ba18 Sn5.85 Te29.96)'
_chemical_formula_sum 'Ba9 Sn2.94 Te15'
_chemical_formula_weight 3498.42
_chemical_name_systematic Ba9Sn3Te15
_space_group_crystal_system hexagonal
_space_group_IT_number 188
_space_group_name_Hall 'P -6c 2'
_space_group_name_H-M_alt 'P -6 c 2'
_atom_sites_solution_primary direct
_audit_block_doi 10.5517/ccdc.csd.cc1p89dn
_audit_creation_date 2017-01-24
_audit_creation_method
;
Olex2 1.2-beta
(compiled 2016.11.30 svn.r3356 for OlexSys, GUI svn.r5269)
;
_audit_update_record
;
2017-06-20 deposited with the CCDC.
2017-06-22 downloaded from the CCDC.
;
_cell_angle_alpha 90
_cell_angle_beta 90
_cell_angle_gamma 120
_cell_formula_units_Z 2
_cell_length_a 10.2403(10)
_cell_length_b 10.2403(10)
_cell_length_c 20.7720(19)
_cell_measurement_reflns_used 9831
_cell_measurement_temperature 298
_cell_measurement_theta_max 27.49
_cell_measurement_theta_min 2.30
_cell_volume 1886.4(3)
_computing_molecular_graphics 'Olex2 (Dolomanov et al., 2009)'
_computing_publication_material 'Olex2 (Dolomanov et al., 2009)'
_computing_structure_refinement 'ShelXL (Sheldrick, 2015)'
_computing_structure_solution 'SIR2004 (Burla et al., 2007)'
_diffrn_ambient_temperature 299.65
_diffrn_measured_fraction_theta_full 0.991
_diffrn_measured_fraction_theta_max 0.993
_diffrn_measurement_device_type 'Bruker APEX-II CCD'
_diffrn_measurement_method '\f and \w scans'
_diffrn_radiation_type MoK\a
_diffrn_radiation_wavelength 0.71073
_diffrn_reflns_av_R_equivalents 0.0714
_diffrn_reflns_av_unetI/netI 0.0263
_diffrn_reflns_Laue_measured_fraction_full 0.991
_diffrn_reflns_Laue_measured_fraction_max 0.993
_diffrn_reflns_limit_h_max 13
_diffrn_reflns_limit_h_min -12
_diffrn_reflns_limit_k_max 13
_diffrn_reflns_limit_k_min -13
_diffrn_reflns_limit_l_max 27
_diffrn_reflns_limit_l_min -26
_diffrn_reflns_number 24601
_diffrn_reflns_point_group_measured_fraction_full 0.994
_diffrn_reflns_point_group_measured_fraction_max 0.995
_diffrn_reflns_theta_full 25.242
_diffrn_reflns_theta_max 27.524
_diffrn_reflns_theta_min 2.297
_diffrn_standards_number 0
_exptl_absorpt_coefficient_mu 22.496
_exptl_absorpt_correction_T_max 0.325
_exptl_absorpt_correction_T_min 0.270
_exptl_absorpt_correction_type multi-scan
_exptl_absorpt_process_details SADABS
_exptl_crystal_colour metallic
_exptl_crystal_colour_lustre metallic
_exptl_crystal_density_diffrn 6.159
_exptl_crystal_description needle
_exptl_crystal_F_000 2862
_exptl_crystal_size_max 0.1
_exptl_crystal_size_mid 0.05
_exptl_crystal_size_min 0.05
_refine_diff_density_max 1.376
_refine_diff_density_min -1.814
_refine_diff_density_rms 0.324
_refine_ls_abs_structure_details
;
 Refined as an inversion twin.
;
_refine_ls_abs_structure_Flack 0.50(18)
_refine_ls_extinction_method none
_refine_ls_goodness_of_fit_ref 1.188
_refine_ls_hydrogen_treatment undef
_refine_ls_matrix_type full
_refine_ls_number_parameters 50
_refine_ls_number_reflns 1495
_refine_ls_number_restraints 0
_refine_ls_restrained_S_all 1.188
_refine_ls_R_factor_all 0.0284
_refine_ls_R_factor_gt 0.0265
_refine_ls_shift/su_max 0.001
_refine_ls_shift/su_mean 0.000
_refine_ls_structure_factor_coef Fsqd
_refine_ls_weighting_details 'w=1/[\s^2^(Fo^2^)+(0.0143P)^2^+13.0604P] where P=(Fo^2^+2Fc^2^)/3'
_refine_ls_weighting_scheme calc
_refine_ls_wR_factor_gt 0.0558
_refine_ls_wR_factor_ref 0.0566
_reflns_Friedel_coverage 0.831
_reflns_Friedel_fraction_full 0.998
_reflns_Friedel_fraction_max 0.999
_reflns_number_gt 1424
_reflns_number_total 1495
_reflns_threshold_expression 'I > 2\s(I)'
_cod_data_source_file c7qi00219j2.cif
_cod_data_source_block 1
_cod_original_cell_volume 1886.4(4)
_cod_database_code 4349725
_shelx_space_group_comment
;
The symmetry employed for this shelxl refinement is uniquely defined
by the following loop, which should always be used as a source of
symmetry information in preference to the above space-group names.
They are only intended as comments.
;
_olex2_refinement_description
;
1. Twinned data refinement
 Scales: 0.50(18) 0.50(18)
2. Uiso/Uaniso restraints and constraints
Te6: within 2A with sigma of 0.04 and sigma for terminal atoms of 0.08
;
_shelx_shelxl_version_number 2014/7
_olex2_submission_special_instructions 'No special instructions were received'

loop_
_space_group_symop_operation_xyz
'x, y, z'
'-x+y, -x, -z+1/2'
'-y, x-y, z'
'x, y, -z+1/2'
'-x+y, -x, z'
'-y, x-y, -z+1/2'
'-y, -x, -z'
'-x+y, y, -z'
'x, x-y, -z'
'-x+y, y, z+1/2'
'x, x-y, z+1/2'
'-y, -x, z+1/2'

loop_
_atom_site_label
_atom_site_type_symbol
_atom_site_fract_x
_atom_site_fract_y
_atom_site_fract_z
_atom_site_U_iso_or_equiv
_atom_site_adp_type
_atom_site_occupancy
_atom_site_site_symmetry_order
_atom_site_calc_flag
_atom_site_refinement_flags_posn
_atom_site_refinement_flags_adp
_atom_site_refinement_flags_occupancy
_atom_site_disorder_assembly
_atom_site_disorder_group
Ba1 Ba 0.37740(9) 0.38762(11) 0.08332(3) 0.0167(2) Uani 1 1 d . . . . .
Ba2 Ba -0.02229(14) 0.36909(12) 0.2500 0.0149(3) Uani 1 2 d S T P A .
Te1 Te -0.00274(15) 0.24970(11) 0.08375(4) 0.01503(18) Uani 1 1 d . . . . .
Te2 Te 0.24470(14) 0.25744(15) 0.2500 0.0129(2) Uani 1 2 d S T P . .
Te3 Te 0.3333 0.6667 0.0000 0.0157(4) Uani 1 6 d S T P . .
Te4 Te 0.3333 0.6667 0.18303(6) 0.0111(3) Uani 1 3 d S T P . .
Te5 Te -0.3333 0.3333 0.15599(8) 0.0182(4) Uani 1 3 d S T P . .
Te6 Te -0.3333 0.3333 0.0081(6) 0.013(2) Uani 0.489(4) 3 d S TU P A 2
Sn1 Sn 0.0000 0.0000 0.0000 0.0193(6) Uani 1 6 d S T P . .
Sn2 Sn 0.0000 0.0000 0.16616(11) 0.0145(5) Uani 0.964(6) 3 d S T P . .

loop_
_atom_site_aniso_label
_atom_site_aniso_U_11
_atom_site_aniso_U_22
_atom_site_aniso_U_33
_atom_site_aniso_U_23
_atom_site_aniso_U_13
_atom_site_aniso_U_12
Ba1 0.0145(5) 0.0163(4) 0.0184(3) 0.0014(3) -0.0013(3) 0.0071(3)
Ba2 0.0119(5) 0.0135(6) 0.0186(4) 0.000 0.000 0.0058(5)
Te1 0.0160(4) 0.0163(6) 0.0155(3) 0.0002(3) -0.0002(2) 0.0102(6)
Te2 0.0113(7) 0.0133(6) 0.0158(5) 0.000 0.000 0.0074(5)
Te3 0.0120(6) 0.0120(6) 0.0230(10) 0.000 0.000 0.0060(3)
Te4 0.0119(4) 0.0119(4) 0.0093(5) 0.000 0.000 0.0060(2)
Te5 0.0123(5) 0.0123(5) 0.0302(11) 0.000 0.000 0.0061(3)
Te6 0.0125(8) 0.0125(8) 0.015(6) 0.000 0.000 0.0063(4)
Sn1 0.0175(8) 0.0175(8) 0.0231(16) 0.000 0.000 0.0087(4)
Sn2 0.0163(6) 0.0163(6) 0.0109(8) 0.000 0.000 0.0081(3)

loop_
_atom_type_symbol
_atom_type_description
_atom_type_scat_dispersion_real
_atom_type_scat_dispersion_imag
_atom_type_scat_source
Ba Ba -0.3244 2.2819 'International Tables Vol C Tables 4.2.6.8 and 6.1.1.4'
Sn Sn -0.6537 1.4246 'International Tables Vol C Tables 4.2.6.8 and 6.1.1.4'
Te Te -0.5308 1.6751 'International Tables Vol C Tables 4.2.6.8 and 6.1.1.4'

loop_
_geom_angle_atom_site_label_1
_geom_angle_atom_site_label_2
_geom_angle_atom_site_label_3
_geom_angle
_geom_angle_site_symmetry_1
_geom_angle_site_symmetry_3
Ba1 Ba1 Ba2 110.09(2) 7_665 3_665
Te1 Ba1 Ba1 55.35(2) 3_665 7_665
Te1 Ba1 Ba1 116.47(3) . 7_665
Te1 Ba1 Ba1 56.02(2) 8 7_665
Te1 Ba1 Ba1 115.47(3) 5 7_665
Te1 Ba1 Ba2 112.49(3) 5 3_665
Te1 Ba1 Ba2 165.03(2) 8 3_665
Te1 Ba1 Ba2 54.772(18) 3_665 3_665
Te1 Ba1 Ba2 119.08(3) . 3_665
Te1 Ba1 Te1 74.99(3) . 8
Te1 Ba1 Te1 136.80(5) 5 3_665
Te1 Ba1 Te1 111.26(2) 8 3_665
Te1 Ba1 Te1 142.75(5) . 3_665
Te1 Ba1 Te1 80.45(3) . 5
Te1 Ba1 Te1 73.20(3) 5 8
Te1 Ba1 Te2 74.34(3) 5 .
Te1 Ba1 Te2 73.27(3) . .
Te1 Ba1 Te3 142.00(3) 5 .
Te1 Ba1 Te3 75.95(3) . .
Te1 Ba1 Te4 76.47(3) . .
Te1 Ba1 Te4 131.06(5) 8 .
Te1 Ba1 Te4 138.41(3) 5 .
Te1 Ba1 Te5 142.16(3) . 1_655
Te1 Ba1 Te5 71.93(3) 5 1_655
Te1 Ba1 Te6 72.18(4) 5 1_655
Te1 Ba1 Te6 72.96(4) 5 7_655
Te1 Ba1 Te6 70.06(4) 3_665 7_655
Te1 Ba1 Te6 141.92(12) . 1_655
Te1 Ba1 Te6 138.99(12) . 7_655
Te1 Ba1 Te6 67.82(16) 8 7_655
Te2 Ba1 Ba1 166.43(4) . 7_665
Te2 Ba1 Ba2 56.42(3) . 3_665
Te2 Ba1 Te1 137.54(3) . 8
Te2 Ba1 Te1 111.11(3) . 3_665
Te2 Ba1 Te4 66.12(3) . .
Te2 Ba1 Te6 125.98(16) . 7_655
Te3 Ba1 Ba1 53.663(15) . 7_665
Te3 Ba1 Ba2 104.969(19) . 3_665
Te3 Ba1 Te1 71.80(3) . 3_665
Te3 Ba1 Te1 72.16(3) . 8
Te3 Ba1 Te2 124.83(4) . .
Te3 Ba1 Te4 62.79(3) . .
Te3 Ba1 Te5 140.47(2) . 1_655
Te3 Ba1 Te6 107.25(13) . 7_655
Te3 Ba1 Te6 110.78(14) . 1_655
Te4 Ba1 Ba1 105.75(2) . 7_665
Te4 Ba1 Ba2 54.17(2) . 3_665
Te4 Ba1 Te1 72.55(3) . 3_665
Te4 Ba1 Te6 142.48(6) . 7_655
Te5 Ba1 Ba1 98.81(3) 1_655 7_665
Te5 Ba1 Ba2 53.81(3) 1_655 3_665
Te5 Ba1 Te1 118.98(5) 1_655 8
Te5 Ba1 Te1 68.88(2) 1_655 3_665
Te5 Ba1 Te2 74.68(4) 1_655 .
Te5 Ba1 Te4 107.97(3) 1_655 .
Te5 Ba1 Te6 54.85(17) 1_655 7_655
Te5 Ba1 Te6 50.23(19) 1_655 1_655
Te6 Ba1 Ba1 53.61(13) 7_655 7_665
Te6 Ba1 Ba1 57.14(14) 1_655 7_665
Te6 Ba1 Ba2 95.99(16) 1_655 3_665
Te6 Ba1 Ba2 99.96(15) 7_655 3_665
Te6 Ba1 Te1 72.12(17) 1_655 8
Te6 Ba1 Te1 69.14(4) 1_655 3_665
Te6 Ba1 Te2 121.75(17) 1_655 .
Te6 Ba1 Te4 140.90(7) 1_655 .
Te6 Ba1 Te6 4.6(4) 1_655 7_655
Ba1 Ba2 Ba1 109.51(3) 2_565 5_565
Te1 Ba2 Ba1 164.45(3) 4 5_565
Te1 Ba2 Ba1 164.45(3) . 2_565
Te1 Ba2 Ba1 55.926(18) 4 2_565
Te1 Ba2 Ba1 55.926(18) . 5_565
Te1 Ba2 Te1 137.76(4) . 4
Te1 Ba2 Te2 110.62(2) 4 2_565
Te1 Ba2 Te2 110.62(2) . 2_565
Te2 Ba2 Ba1 111.729(19) . 2_565
Te2 Ba2 Ba1 111.729(19) . 5_565
Te2 Ba2 Ba1 54.780(13) 2_565 5_565
Te2 Ba2 Ba1 54.780(13) 2_565 2_565
Te2 Ba2 Ba1 119.699(15) 3 2_565
Te2 Ba2 Ba1 119.699(15) 3 5_565
Te2 Ba2 Te1 75.26(2) 3 4
Te2 Ba2 Te1 73.02(2) . .
Te2 Ba2 Te1 75.26(2) 3 .
Te2 Ba2 Te1 73.02(2) . 4
Te2 Ba2 Te2 80.94(5) 3 .
Te2 Ba2 Te2 147.08(5) 3 2_565
Te2 Ba2 Te2 131.97(5) . 2_565
Te2 Ba2 Te4 142.34(4) 3 .
Te2 Ba2 Te4 69.66(3) . .
Te2 Ba2 Te4 142.34(4) 3 2_565
Te2 Ba2 Te4 69.66(3) . 2_565
Te2 Ba2 Te5 140.77(3) . 2_455
Te2 Ba2 Te5 140.77(3) . .
Te2 Ba2 Te5 78.57(3) 3 2_455
Te2 Ba2 Te5 78.57(3) 3 .
Te4 Ba2 Ba1 93.43(3) 2_565 5_565
Te4 Ba2 Ba1 93.43(2) . 2_565
Te4 Ba2 Ba1 55.86(2) . 5_565
Te4 Ba2 Ba1 55.86(2) 2_565 2_565
Te4 Ba2 Te1 115.73(4) 2_565 .
Te4 Ba2 Te1 115.73(4) . 4
Te4 Ba2 Te1 74.02(3) 2_565 4
Te4 Ba2 Te1 74.02(3) . .
Te4 Ba2 Te2 66.12(3) . 2_565
Te4 Ba2 Te2 66.12(3) 2_565 2_565
Te4 Ba2 Te4 44.69(4) . 2_565
Te5 Ba2 Ba1 54.06(2) . 5_565
Te5 Ba2 Ba1 54.06(2) 2_455 2_565
Te5 Ba2 Ba1 107.47(3) 2_455 5_565
Te5 Ba2 Ba1 107.48(3) . 2_565
Te5 Ba2 Te1 131.64(4) 2_455 .
Te5 Ba2 Te1 131.64(4) . 4
Te5 Ba2 Te1 69.58(3) . .
Te5 Ba2 Te1 69.58(3) 2_455 4
Te5 Ba2 Te2 73.92(3) 2_455 2_565
Te5 Ba2 Te2 73.92(3) . 2_565
Te5 Ba2 Te4 109.91(3) 2_455 2_565
Te5 Ba2 Te4 138.90(3) . 2_565
Te5 Ba2 Te4 138.90(3) 2_455 .
Te5 Ba2 Te4 109.91(3) . .
Te5 Ba2 Te5 65.80(5) . 2_455
Ba1 Te1 Ba1 95.71(4) 3 8
Ba1 Te1 Ba1 103.20(5) 3 5_565
Ba1 Te1 Ba1 159.55(3) . 3
Ba1 Te1 Ba1 91.35(4) . 8
Ba1 Te1 Ba1 68.63(2) 8 5_565
Ba1 Te1 Ba1 97.25(5) . 5_565
Ba1 Te1 Ba2 96.01(4) . .
Ba1 Te1 Ba2 91.57(4) 3 .
Ba2 Te1 Ba1 69.30(3) . 5_565
Ba2 Te1 Ba1 137.87(3) . 8
Sn1 Te1 Ba1 82.02(3) . .
Sn1 Te1 Ba1 145.71(3) . 5_565
Sn1 Te1 Ba1 80.90(3) . 3
Sn1 Te1 Ba1 77.108(19) . 8
Sn1 Te1 Ba2 144.98(3) . .
Sn2 Te1 Ba1 81.02(3) . 3
Sn2 Te1 Ba1 146.41(4) . 5_565
Sn2 Te1 Ba1 144.79(4) . 8
Sn2 Te1 Ba1 82.15(3) . .
Sn2 Te1 Ba2 77.34(5) . .
Sn2 Te1 Sn1 67.74(4) . .
Ba1 Te2 Ba1 137.51(5) 4 .
Ba1 Te2 Ba2 68.80(2) 4 3_665
Ba1 Te2 Ba2 68.80(2) . 3_665
Ba2 Te2 Ba1 95.13(3) . .
Ba2 Te2 Ba1 92.41(4) 2 4
Ba2 Te2 Ba1 95.13(3) . 4
Ba2 Te2 Ba1 92.41(4) 2 .
Ba2 Te2 Ba2 108.03(5) . 3_665
Ba2 Te2 Ba2 92.91(5) 2 3_665
Ba2 Te2 Ba2 159.06(5) 2 .
Sn2 Te2 Ba1 77.13(4) . .
Sn2 Te2 Ba1 145.28(5) . 4
Sn2 Te2 Ba1 145.28(5) 2 .
Sn2 Te2 Ba1 77.13(4) 2 4
Sn2 Te2 Ba2 81.62(3) 2 2
Sn2 Te2 Ba2 81.06(3) 2 .
Sn2 Te2 Ba2 145.25(4) 2 3_665
Sn2 Te2 Ba2 145.25(4) . 3_665
Sn2 Te2 Ba2 81.06(3) . .
Sn2 Te2 Ba2 81.62(3) . 2
Sn2 Te2 Sn2 68.17(7) 2 .
Ba1 Te3 Ba1 72.68(3) 5_565 8
Ba1 Te3 Ba1 167.39(3) 9_565 .
Ba1 Te3 Ba1 98.334(19) 5_565 3_665
Ba1 Te3 Ba1 91.84(2) 3_665 7_665
Ba1 Te3 Ba1 72.67(3) . 7_665
Ba1 Te3 Ba1 98.333(19) 8 7_665
Ba1 Te3 Ba1 98.334(19) 9_565 8
Ba1 Te3 Ba1 98.334(19) 9_565 7_665
Ba1 Te3 Ba1 167.38(3) 5_565 7_665
Ba1 Te3 Ba1 167.39(3) 8 3_665
Ba1 Te3 Ba1 98.333(19) 5_565 .
Ba1 Te3 Ba1 91.84(2) 9_565 5_565
Ba1 Te3 Ba1 98.333(19) 3_665 .
Ba1 Te3 Ba1 91.84(2) 8 .
Ba1 Te3 Ba1 72.68(3) 9_565 3_665
Ba1 Te4 Ba1 92.22(3) 3_665 .
Ba1 Te4 Ba1 92.22(3) 5_565 3_665
Ba1 Te4 Ba1 92.21(3) 5_565 .
Ba2 Te4 Ba1 69.97(2) 3_665 .
Ba2 Te4 Ba1 161.95(3) 2_565 .
Ba2 Te4 Ba1 161.95(3) . 3_665
Ba2 Te4 Ba1 161.95(3) 3_665 5_565
Ba2 Te4 Ba1 69.97(2) 2_565 3_665
Ba2 Te4 Ba1 91.394(16) 3_665 3_665
Ba2 Te4 Ba1 91.395(16) . .
Ba2 Te4 Ba1 69.97(2) . 5_565
Ba2 Te4 Ba1 91.395(16) 2_565 5_565
Ba2 Te4 Ba2 106.45(2) . 3_665
Ba2 Te4 Ba2 106.45(2) 2_565 3_665
Ba2 Te4 Ba2 106.45(2) 2_565 .
Te4 Te4 Ba1 123.68(2) 2_565 5_565
Te4 Te4 Ba1 123.68(2) 2_565 3_665
Te4 Te4 Ba1 123.68(2) 2_565 .
Te4 Te4 Ba2 67.653(19) 2_565 .
Te4 Te4 Ba2 67.653(19) 2_565 2_565
Te4 Te4 Ba2 67.652(19) 2_565 3_665
Ba1 Te5 Ba1 103.73(3) 3 1_455
Ba1 Te5 Ba1 103.72(3) 3 5_565
Ba1 Te5 Ba1 103.73(3) 5_565 1_455
Ba2 Te5 Ba1 91.335(17) 3_565 5_565
Ba2 Te5 Ba1 164.94(3) 2_455 5_565
Ba2 Te5 Ba1 164.94(3) . 1_455
Ba2 Te5 Ba1 91.334(17) 2_455 1_455
Ba2 Te5 Ba1 72.12(3) 3_565 1_455
Ba2 Te5 Ba1 72.12(3) . 5_565
Ba2 Te5 Ba1 72.12(3) 2_455 3
Ba2 Te5 Ba1 164.94(3) 3_565 3
Ba2 Te5 Ba1 91.334(17) . 3
Ba2 Te5 Ba2 93.29(3) . 2_455
Ba2 Te5 Ba2 93.29(3) 2_455 3_565
Ba2 Te5 Ba2 93.29(3) . 3_565
Te6 Te5 Ba1 65.26(3) . 1_455
Te6 Te5 Ba1 65.26(3) . 5_565
Te6 Te5 Ba1 65.26(3) . 3
Te6 Te5 Ba2 122.90(2) . 3_565
Te6 Te5 Ba2 122.90(2) . .
Te6 Te5 Ba2 122.90(2) . 2_455
Ba1 Te6 Ba1 69.25(4) 1_455 7_565
Ba1 Te6 Ba1 69.25(4) 5_565 8
Ba1 Te6 Ba1 92.23(3) 3 8
Ba1 Te6 Ba1 97.0(2) 9_455 7_565
Ba1 Te6 Ba1 164.37(11) 5_565 9_455
Ba1 Te6 Ba1 92.23(3) 5_565 7_565
Ba1 Te6 Ba1 97.0(2) 8 9_455
Ba1 Te6 Ba1 102.8(2) 3 1_455
Ba1 Te6 Ba1 164.37(11) 3 7_565
Ba1 Te6 Ba1 164.37(11) 1_455 8
Ba1 Te6 Ba1 102.8(2) 3 5_565
Ba1 Te6 Ba1 69.25(4) 3 9_455
Ba1 Te6 Ba1 92.23(3) 1_455 9_455
Ba1 Te6 Ba1 97.0(2) 8 7_565
Ba1 Te6 Ba1 102.8(2) 5_565 1_455
Te5 Te6 Ba1 120.11(17) . 7_565
Te5 Te6 Ba1 120.11(17) . 8
Te5 Te6 Ba1 120.11(17) . 9_455
Te5 Te6 Ba1 64.51(19) . 5_565
Te5 Te6 Ba1 64.51(19) . 1_455
Te5 Te6 Ba1 64.51(19) . 3
Te1 Sn1 Te1 91.66(2) 9 7
Te1 Sn1 Te1 179.10(5) 9 .
Te1 Sn1 Te1 88.99(4) 7 3
Te1 Sn1 Te1 179.10(5) 8 3
Te1 Sn1 Te1 91.66(2) 5 .
Te1 Sn1 Te1 91.66(2) 3 .
Te1 Sn1 Te1 88.99(4) 8 .
Te1 Sn1 Te1 88.99(4) 9 5
Te1 Sn1 Te1 87.70(4) 5 8
Te1 Sn1 Te1 87.70(4) 7 .
Te1 Sn1 Te1 87.70(4) 9 3
Te1 Sn1 Te1 179.10(5) 7 5
Te1 Sn1 Te1 91.66(2) 9 8
Te1 Sn1 Te1 91.66(2) 5 3
Te1 Sn1 Te1 91.66(2) 7 8
Te1 Sn2 Te1 92.25(5) . 3
Te1 Sn2 Te1 92.25(5) . 5
Te1 Sn2 Te1 92.25(5) 3 5
Te1 Sn2 Te2 86.88(4) 5 2
Te1 Sn2 Te2 89.24(3) 3 2
Te1 Sn2 Te2 86.88(4) 3 3
Te1 Sn2 Te2 178.31(5) 3 .
Te1 Sn2 Te2 178.30(5) . 2
Te1 Sn2 Te2 178.30(5) 5 3
Te1 Sn2 Te2 89.24(3) 5 .
Te1 Sn2 Te2 86.88(4) . .
Te1 Sn2 Te2 89.24(3) . 3
Te2 Sn2 Te2 91.65(5) 2 .
Te2 Sn2 Te2 91.65(5) 3 .
Te2 Sn2 Te2 91.65(5) 3 2

loop_
_geom_bond_atom_site_label_1
_geom_bond_atom_site_label_2
_geom_bond_distance
_geom_bond_site_symmetry_2
Ba1 Ba1 4.2156(14) 7_665
Ba1 Ba2 4.2395(9) 3_665
Ba1 Te1 3.7540(11) 3_665
Ba1 Te1 3.7239(10) 8
Ba1 Te1 3.4132(16) .
Ba1 Te1 3.4826(16) 5
Ba1 Te2 3.7148(9) .
Ba1 Te3 3.5572(12) .
Ba1 Te4 3.7348(13) .
Ba1 Te5 3.6068(14) 1_655
Ba1 Te6 3.787(7) 7_655
Ba1 Te6 3.629(6) 1_655
Ba2 Ba1 4.2395(9) 2_565
Ba2 Ba1 4.2395(9) 5_565
Ba2 Te1 3.7021(9) .
Ba2 Te1 3.7021(9) 4
Ba2 Te2 3.4163(16) 3
Ba2 Te2 3.4509(19) .
Ba2 Te2 3.7883(18) 2_565
Ba2 Te4 3.6587(12) .
Ba2 Te4 3.6587(12) 2_565
Ba2 Te5 3.5953(15) .
Ba2 Te5 3.5954(15) 2_455
Te1 Ba1 3.7239(10) 8
Te1 Ba1 3.7540(11) 5_565
Te1 Ba1 3.4825(16) 3
Te1 Sn1 3.1044(8) .
Te1 Sn2 3.0889(16) .
Te2 Ba1 3.7148(9) 4
Te2 Ba2 3.7883(18) 3_665
Te2 Ba2 3.4163(16) 2
Te2 Sn2 3.1074(18) 2
Te2 Sn2 3.1074(18) .
Te3 Ba1 3.5572(12) 5_565
Te3 Ba1 3.5572(12) 8
Te3 Ba1 3.5572(12) 7_665
Te3 Ba1 3.5572(12) 3_665
Te3 Ba1 3.5572(12) 9_565
Te4 Ba1 3.7347(13) 5_565
Te4 Ba1 3.7348(13) 3_665
Te4 Ba2 3.6587(12) 3_665
Te4 Ba2 3.6587(12) 2_565
Te4 Te4 2.782(3) 2_565
Te5 Ba1 3.6068(14) 3
Te5 Ba1 3.6068(14) 5_565
Te5 Ba1 3.6067(14) 1_455
Te5 Ba2 3.5953(15) 2_455
Te5 Ba2 3.5953(15) 3_565
Te5 Te6 3.071(13) .
Te6 Ba1 3.629(6) 1_455
Te6 Ba1 3.787(7) 7_565
Te6 Ba1 3.629(6) 3
Te6 Ba1 3.787(7) 9_455
Te6 Ba1 3.787(7) 8
Te6 Ba1 3.629(6) 5_565
Sn1 Te1 3.1044(8) 9
Sn1 Te1 3.1044(8) 7
Sn1 Te1 3.1044(8) 3
Sn1 Te1 3.1044(8) 8
Sn1 Te1 3.1044(8) 5
Sn2 Te1 3.0890(16) 3
Sn2 Te1 3.0890(16) 5
Sn2 Te2 3.1074(18) 3
Sn2 Te2 3.1074(18) 2

loop_
_twin_individual_id
_twin_individual_mass_fraction_refined
1 0.50(18)
2 0.50(18)
